data_7720282
loop_
_publ_author_name
'Jana, Subhendu'
'Chirantha Edirisinghe, E. A.'
'Mongkhonratanachai, Machima'
'Maggard, Paul A.'

_publ_section_title
;
 Crystal growth of metal tellurides from a boron-tellurium mixture:
 MTr<sub>2</sub>Te<sub>4</sub> (M = Sr, Eu; Tr = In, Ga).
;
_journal_issue 11
_journal_name_full 'Dalton transactions (Cambridge, England : 2003)'
_journal_page_first 4574
_journal_page_last 4583
_journal_paper_doi 10.1039/d6dt00156d
_journal_volume 55
_journal_year 2026
_chemical_formula_moiety 'Ga2 Sr Te4'
_chemical_formula_sum 'Ga2 Sr Te4'
_chemical_formula_weight 737.46
_space_group_crystal_system tetragonal
_space_group_IT_number 140
_space_group_name_Hall '-I 4 2c'
_space_group_name_H-M_alt 'I 4/m c m'
_audit_creation_date 2025-08-28
_audit_creation_method
;
Olex2 1.5
(compiled 2025.05.31 svn.r86d253d1 for OlexSys, GUI svn.r7254)
;
_audit_update_record
;
2025-09-08 deposited with the CCDC.	2026-02-23 downloaded from the CCDC.
;
_cell_angle_alpha 90
_cell_angle_beta 90
_cell_angle_gamma 90
_cell_formula_units_Z 2
_cell_length_a 8.2190(5)
_cell_length_b 8.2190(5)
_cell_length_c 6.7270(5)
_cell_measurement_reflns_used 742
_cell_measurement_temperature 300(2)
_cell_measurement_theta_max 32.3870
_cell_measurement_theta_min 3.0230
_cell_volume 454.42(5)
_computing_cell_refinement 'CrysAlisPro 1.171.43.124a (Rigaku OD, 2024)'
_computing_data_collection 'CrysAlisPro 1.171.43.124a (Rigaku OD, 2024)'
_computing_data_reduction 'CrysAlisPro 1.171.43.124a (Rigaku OD, 2024)'
_computing_molecular_graphics 'Olex2 1.5 (Dolomanov et al., 2009)'
_computing_publication_material 'Olex2 1.5 (Dolomanov et al., 2009)'
_computing_structure_refinement 'SHELXL 2019/3 (Sheldrick, 2015)'
_computing_structure_solution 'SHELXT 2018/2 (Sheldrick, 2018)'
_diffrn_ambient_environment air
_diffrn_ambient_temperature 300(2)
_diffrn_detector 'Hybrid Pixel Array Detector'
_diffrn_detector_area_resol_mean 10.0000
_diffrn_detector_type 'HyPix-Arc 100'
_diffrn_measured_fraction_theta_full 1.000
_diffrn_measured_fraction_theta_max 0.933
_diffrn_measurement_details
;
List of Runs (angles in degrees, time in seconds):

  # Type    Start    End  Width  t~exp~   \w     \q     \k     \f   Frames
#--------------------------------------------------------------------------
  1  \w     23.00  51.00   0.50    3.00    --   14.91   4.00 -26.00   56
  2  \w    -17.00   9.00   0.50    3.00    --   14.91   4.00 -26.00   52
  3  \w    -22.00  29.00   0.50    3.00    --  -13.97 -99.00-180.00  102
  4  \w     19.00  63.00   0.50    3.00    --   14.91-129.00  12.00   88
;
_diffrn_measurement_device 'four-circle diffractometer'
_diffrn_measurement_device_type 'XtaLAB Synergy, Dualflex, HyPix-Arc 100'
_diffrn_measurement_method '\w scans'
_diffrn_orient_matrix_type 'CrysAlisPro convention (1999,Acta A55,543-557)'
_diffrn_orient_matrix_UB_11 0.0652673000
_diffrn_orient_matrix_UB_12 -0.0020450000
_diffrn_orient_matrix_UB_13 0.0690117000
_diffrn_orient_matrix_UB_21 -0.0564363000
_diffrn_orient_matrix_UB_22 -0.0036498000
_diffrn_orient_matrix_UB_23 0.0796278000
_diffrn_orient_matrix_UB_31 0.0010507000
_diffrn_orient_matrix_UB_32 -0.0861669000
_diffrn_orient_matrix_UB_33 -0.0050103000
_diffrn_radiation_monochromator mirror
_diffrn_radiation_probe x-ray
_diffrn_radiation_type 'Mo K\a'
_diffrn_radiation_wavelength 0.71073
_diffrn_reflns_av_R_equivalents 0.0313
_diffrn_reflns_av_unetI/netI 0.0280
_diffrn_reflns_Laue_measured_fraction_full 1.000
_diffrn_reflns_Laue_measured_fraction_max 0.933
_diffrn_reflns_limit_h_max 10
_diffrn_reflns_limit_h_min -6
_diffrn_reflns_limit_k_max 12
_diffrn_reflns_limit_k_min -10
_diffrn_reflns_limit_l_max 9
_diffrn_reflns_limit_l_min -6
_diffrn_reflns_number 1098
_diffrn_reflns_point_group_measured_fraction_full 1.000
_diffrn_reflns_point_group_measured_fraction_max 0.933
_diffrn_reflns_theta_full 25.242
_diffrn_reflns_theta_max 32.938
_diffrn_reflns_theta_min 3.506
_diffrn_source 'micro-focus sealed X-ray tube'
_diffrn_source_type 'PhotonJet (Mo) X-ray Source'
_exptl_absorpt_coefficient_mu 24.224
_exptl_absorpt_correction_T_max 1.00000
_exptl_absorpt_correction_T_min 0.47198
_exptl_absorpt_correction_type multi-scan
_exptl_absorpt_process_details
;
CrysAlisPro 1.171.43.124a (Rigaku Oxford Diffraction, 2024)
Empirical absorption correction using spherical harmonics,
implemented in SCALE3 ABSPACK scaling algorithm.
;
_exptl_crystal_colour black
_exptl_crystal_density_diffrn 5.390
_exptl_crystal_description block
_exptl_crystal_F_000 616
_exptl_crystal_size_max 0.07
_exptl_crystal_size_mid 0.04
_exptl_crystal_size_min 0.03
_refine_diff_density_max 0.876
_refine_diff_density_min -1.357
_refine_diff_density_rms 0.273
_refine_ls_extinction_coef 0.0012(3)
_refine_ls_extinction_expression Fc^*^=kFc[1+0.001xFc^2^\l^3^/sin(2\q)]^-1/4^
_refine_ls_extinction_method 'SHELXL-2019/2 (Sheldrick 2019)'
_refine_ls_goodness_of_fit_ref 0.995
_refine_ls_hydrogen_treatment undef
_refine_ls_matrix_type full
_refine_ls_number_parameters 10
_refine_ls_number_reflns 235
_refine_ls_number_restraints 0
_refine_ls_restrained_S_all 0.995
_refine_ls_R_factor_all 0.0271
_refine_ls_R_factor_gt 0.0226
_refine_ls_shift/su_max 0.000
_refine_ls_shift/su_mean 0.000
_refine_ls_structure_factor_coef Fsqd
_refine_ls_weighting_details 'w=1/[\s^2^(Fo^2^)+(0.0251P)^2^] where P=(Fo^2^+2Fc^2^)/3'
_refine_ls_weighting_scheme calc
_refine_ls_wR_factor_gt 0.0474
_refine_ls_wR_factor_ref 0.0486
_reflns_Friedel_coverage 0.000
_reflns_number_gt 210
_reflns_number_total 235
_reflns_threshold_expression 'I > 2\s(I)'
_cod_data_source_file d6dt00156d2.cif
_cod_data_source_block ov_sjb110_auto
_cod_depositor_comments 'Adding full bibliography for 7720281--7720283.cif.'
_cod_original_cell_volume 454.42(6)
_cod_database_code 7720282
_shelx_shelxl_version_number 2019/3
_chemical_oxdiff_formula EuGa2Te4
_shelx_space_group_comment
;
The symmetry employed for this shelxl refinement is uniquely defined
by the following loop, which should always be used as a source of
symmetry information in preference to the above space-group names.
They are only intended as comments.
;
_olex2_refinement_description
;
1. Others
 Fixed Sof: Sr1(0.0625)
;
_olex2_submission_special_instructions 'No special instructions were received'
_oxdiff_exptl_absorpt_empirical_details
;
Empirical correction (ABSPACK) includes:
- Absorption correction using spherical harmonics
- Frame scaling
;
_oxdiff_exptl_absorpt_empirical_full_max 1.949
_oxdiff_exptl_absorpt_empirical_full_min 0.887

loop_
_space_group_symop_operation_xyz
'x, y, z'
'-x, -y, z'
'-y, x, z'
'y, -x, z'
'-x, y, -z+1/2'
'x, -y, -z+1/2'
'y, x, -z+1/2'
'-y, -x, -z+1/2'
'x+1/2, y+1/2, z+1/2'
'-x+1/2, -y+1/2, z+1/2'
'-y+1/2, x+1/2, z+1/2'
'y+1/2, -x+1/2, z+1/2'
'-x+1/2, y+1/2, -z+1'
'x+1/2, -y+1/2, -z+1'
'y+1/2, x+1/2, -z+1'
'-y+1/2, -x+1/2, -z+1'
'-x, -y, -z'
'x, y, -z'
'y, -x, -z'
'-y, x, -z'
'x, -y, z-1/2'
'-x, y, z-1/2'
'-y, -x, z-1/2'
'y, x, z-1/2'
'-x+1/2, -y+1/2, -z+1/2'
'x+1/2, y+1/2, -z+1/2'
'y+1/2, -x+1/2, -z+1/2'
'-y+1/2, x+1/2, -z+1/2'
'x+1/2, -y+1/2, z'
'-x+1/2, y+1/2, z'
'-y+1/2, -x+1/2, z'
'y+1/2, x+1/2, z'

loop_
_atom_site_label
_atom_site_type_symbol
_atom_site_fract_x
_atom_site_fract_y
_atom_site_fract_z
_atom_site_U_iso_or_equiv
_atom_site_adp_type
_atom_site_occupancy
_atom_site_site_symmetry_order
_atom_site_calc_flag
_atom_site_refinement_flags_posn
_atom_site_refinement_flags_adp
_atom_site_refinement_flags_occupancy
_atom_site_disorder_assembly
_atom_site_disorder_group
Sr1 Sr 0.000000 0.000000 0.250000 0.0191(4) Uani 0.5 8 d S T P . .
Ga1 Ga 0.000000 0.500000 0.250000 0.0177(3) Uani 1 8 d S T P . .
Te1 Te 0.17407(3) 0.67407(3) 0.500000 0.01510(19) Uani 1 4 d S T P . .

loop_
_atom_site_aniso_label
_atom_site_aniso_U_11
_atom_site_aniso_U_22
_atom_site_aniso_U_33
_atom_site_aniso_U_23
_atom_site_aniso_U_13
_atom_site_aniso_U_12
Sr1 0.0155(6) 0.0155(6) 0.0262(9) 0.000 0.000 0.000
Ga1 0.0210(4) 0.0210(4) 0.0112(5) 0.000 0.000 0.000
Te1 0.0142(2) 0.0142(2) 0.0169(3) 0.000 0.000 -0.00166(17)

loop_
_atom_type_symbol
_atom_type_description
_atom_type_scat_dispersion_real
_atom_type_scat_dispersion_imag
_atom_type_scat_source
Ga Ga 0.2307 1.6083 'International Tables Vol C Tables 4.2.6.8 and 6.1.1.4'
Sr Sr -1.5307 3.2498 'International Tables Vol C Tables 4.2.6.8 and 6.1.1.4'
Te Te -0.5308 1.6751 'International Tables Vol C Tables 4.2.6.8 and 6.1.1.4'

loop_
_geom_angle_atom_site_label_1
_geom_angle_atom_site_label_2
_geom_angle_atom_site_label_3
_geom_angle
_geom_angle_site_symmetry_1
_geom_angle_site_symmetry_3
_geom_angle_publ_flag
Sr1 Sr1 Sr1 180.0 17_556 17 ?
Sr1 Sr1 Te1 118.976(2) 17 17_566 ?
Sr1 Sr1 Te1 118.976(2) 17_556 25 ?
Sr1 Sr1 Te1 118.976(2) 17_556 11_544 ?
Sr1 Sr1 Te1 61.024(2) 17 27_455 ?
Sr1 Sr1 Te1 61.024(2) 17 11_544 ?
Sr1 Sr1 Te1 61.024(2) 17_556 1_545 ?
Sr1 Sr1 Te1 61.024(2) 17_556 3_655 ?
Sr1 Sr1 Te1 118.976(2) 17_556 27_455 ?
Sr1 Sr1 Te1 118.976(2) 17 3_655 ?
Sr1 Sr1 Te1 118.976(2) 17 19_456 ?
Sr1 Sr1 Te1 118.976(2) 17_556 9_444 ?
Sr1 Sr1 Te1 61.024(2) 17 25 ?
Sr1 Sr1 Te1 61.024(2) 17 9_444 ?
Sr1 Sr1 Te1 118.976(2) 17 1_545 ?
Sr1 Sr1 Te1 61.024(2) 17_556 17_566 ?
Sr1 Sr1 Te1 61.024(2) 17_556 19_456 ?
Te1 Sr1 Te1 122.048(5) 11_544 27_455 ?
Te1 Sr1 Te1 76.427(2) 27_455 25 ?
Te1 Sr1 Te1 131.325(12) 27_455 1_545 ?
Te1 Sr1 Te1 66.338(7) 3_655 27_455 ?
Te1 Sr1 Te1 78.991(11) 11_544 1_545 ?
Te1 Sr1 Te1 76.427(2) 9_444 27_455 ?
Te1 Sr1 Te1 78.991(11) 3_655 25 ?
Te1 Sr1 Te1 78.991(11) 17_566 27_455 ?
Te1 Sr1 Te1 66.338(6) 9_444 17_566 ?
Te1 Sr1 Te1 66.338(6) 25 1_545 ?
Te1 Sr1 Te1 150.542(13) 9_444 1_545 ?
Te1 Sr1 Te1 76.427(2) 11_544 9_444 ?
Te1 Sr1 Te1 150.542(13) 11_544 3_655 ?
Te1 Sr1 Te1 66.338(7) 11_544 19_456 ?
Te1 Sr1 Te1 150.542(13) 17_566 25 ?
Te1 Sr1 Te1 122.048(5) 3_655 19_456 ?
Te1 Sr1 Te1 131.325(12) 19_456 25 ?
Te1 Sr1 Te1 78.991(11) 9_444 19_456 ?
Te1 Sr1 Te1 131.325(12) 3_655 9_444 ?
Te1 Sr1 Te1 76.427(2) 17_566 19_456 ?
Te1 Sr1 Te1 76.427(2) 3_655 1_545 ?
Te1 Sr1 Te1 150.542(13) 27_455 19_456 ?
Te1 Sr1 Te1 122.048(5) 17_566 1_545 ?
Te1 Sr1 Te1 131.325(12) 11_544 17_566 ?
Te1 Sr1 Te1 76.427(2) 19_456 1_545 ?
Te1 Sr1 Te1 76.427(2) 3_655 17_566 ?
Te1 Sr1 Te1 76.427(2) 11_544 25 ?
Te1 Sr1 Te1 122.048(5) 9_444 25 ?
Te1 Ga1 Te1 100.532(13) 27_455 11_554 ?
Te1 Ga1 Te1 114.117(7) 11_554 . ?
Te1 Ga1 Te1 114.117(7) 27_455 . ?
Te1 Ga1 Te1 114.117(7) 27_455 17_566 ?
Te1 Ga1 Te1 114.117(7) 11_554 17_566 ?
Te1 Ga1 Te1 100.532(13) 17_566 . ?
Sr1 Te1 Sr1 57.952(5) 9 25 ?
Sr1 Te1 Sr1 150.543(13) 17_566 25 ?
Sr1 Te1 Sr1 150.543(13) 9 1_565 ?
Sr1 Te1 Sr1 113.662(6) 17_566 9 ?
Sr1 Te1 Sr1 57.952(5) 17_566 1_565 ?
Sr1 Te1 Sr1 113.662(7) 1_565 25 ?
Ga1 Te1 Sr1 120.344(7) 17_566 1_565 ?
Ga1 Te1 Sr1 120.344(7) 17_566 25 ?
Ga1 Te1 Sr1 83.445(4) . 1_565 ?
Ga1 Te1 Sr1 120.344(7) . 9 ?
Ga1 Te1 Sr1 83.445(4) 17_566 17_566 ?
Ga1 Te1 Sr1 120.344(7) . 17_566 ?
Ga1 Te1 Sr1 83.445(4) . 25 ?
Ga1 Te1 Sr1 83.445(4) 17_566 9 ?
Ga1 Te1 Ga1 79.467(13) . 17_566 ?

loop_
_geom_bond_atom_site_label_1
_geom_bond_atom_site_label_2
_geom_bond_distance
_geom_bond_site_symmetry_2
_geom_bond_publ_flag
Sr1 Sr1 3.3635(2) 17_556 ?
Sr1 Sr1 3.3635(3) 17 ?
Sr1 Te1 3.4715(2) 1_545 ?
Sr1 Te1 3.4715(2) 19_456 ?
Sr1 Te1 3.4715(2) 17_566 ?
Sr1 Te1 3.4715(2) 11_544 ?
Sr1 Te1 3.4715(2) 25 ?
Sr1 Te1 3.4715(2) 3_655 ?
Sr1 Te1 3.4715(2) 9_444 ?
Sr1 Te1 3.4715(2) 27_455 ?
Ga1 Te1 2.6309(3) 27_455 ?
Ga1 Te1 2.6309(3) 17_566 ?
Ga1 Te1 2.6309(3) . ?
Ga1 Te1 2.6309(3) 11_554 ?
